data_1529754
loop_
_publ_author_name
'Chattopadhyay, T.K.'
'Devreux, F.'
'Peters, K.'
'Ghosh, B.'
'Gmelin, E.'
'Peters, E M.'

_publ_section_title
;
 Crystal structure and phase transitions in Mn Ti F6 6(H2O) and Zn Ti F6
 6(H2 O)
;
_journal_name_full 'Journal of Physics C'
_journal_page_first 1321
_journal_page_last 1334
_journal_volume 21
_journal_year 1988
_chemical_formula_sum 'F6 H12 O6 Ti Zn'
_chemical_name_systematic 'Zn (Ti F6) (H2 O)6'
_space_group_IT_number 148
_symmetry_space_group_name_Hall '-R 3'
_symmetry_space_group_name_H-M 'R -3 :H'
_cell_angle_alpha 90
_cell_angle_beta 90
_cell_angle_gamma 120
_cell_formula_units_Z 3
_cell_length_a 9.584
_cell_length_b 9.584
_cell_length_c 9.932
_cell_volume 790.062
_citation_journal_id_ASTM JPSOAW
_cod_data_source_file Chattopadhyay_JPSOAW_1988_1725.cif
_cod_data_source_block H12F6O6Ti1Zn1
_cod_original_cell_volume 790.0615
_cod_original_formula_sum 'H12 F6 O6 Ti1 Zn1'
_cod_database_code 1529754

loop_
_symmetry_equiv_pos_as_xyz
x,y,z
-y,x-y,z
-x+y,-x,z
-x,-y,-z
y,-x+y,-z
x-y,x,-z
x+2/3,y+1/3,z+1/3
-y+2/3,x-y+1/3,z+1/3
-x+y+2/3,-x+1/3,z+1/3
-x+2/3,-y+1/3,-z+1/3
y+2/3,-x+y+1/3,-z+1/3
x-y+2/3,x+1/3,-z+1/3
x+1/3,y+2/3,z+2/3
-y+1/3,x-y+2/3,z+2/3
-x+y+1/3,-x+2/3,z+2/3
-x+1/3,-y+2/3,-z+2/3
y+1/3,-x+y+2/3,-z+2/3
x-y+1/3,x+2/3,-z+2/3

loop_
_atom_site_label
_atom_site_type_symbol
_atom_site_fract_x
_atom_site_fract_y
_atom_site_fract_z
_atom_site_occupancy
_atom_site_U_iso_or_equiv
Zn1 Zn+2 0 0 0 1 0.0
O1 O-2 0.0039 0.18 0.12 1 0.0
H1 H+1 0.057 0.25 0.092 1 0.0
H2 H+1 -0.011 0.176 0.219 1 0.0
Ti1 Ti+4 0 0 0.5 1 0.0
F1 F-1 -0.1246 -0.1733 0.3923 1 0.0
